data_7040319
loop_
_publ_author_name
'Komura, Kenichi'
'Horibe, Yukiko'
'Yajima, Hiroaki'
'Hiyoshi, Norihito'
'Ikeda, Takuji'

_publ_section_title
;
 Synthesis, crystal structure and characterization of novel open framework
 CHA-type aluminophosphate involving a chiral diamine.
;
_journal_issue 38
_journal_name_full 'Dalton transactions (Cambridge, England : 2003)'
_journal_page_first 15193
_journal_page_last 15202
_journal_paper_doi 10.1039/c6dt02939f
_journal_volume 45
_journal_year 2016
_chemical_formula_sum 'C4.5 H12.4881 Al3 F N O13.24405 P3'
_chemical_formula_weight 485.403
_chemical_name_common GAM-1
_space_group_crystal_system triclinic
_space_group_IT_number 2
_space_group_name_Hall '-P 1'
_space_group_name_H-M_alt 'P -1'
_symmetry_space_group_name_Hall '-P 1'
_symmetry_space_group_name_H-M 'P -1'
_atom_sites_solution_hydrogens notdet
_atom_sites_solution_primary other
_atom_sites_solution_secondary other
_cell_angle_alpha 79.8243(7)
_cell_angle_beta 87.4593(7)
_cell_angle_gamma 86.5365(7)
_cell_formula_units_Z 2
_cell_length_a 9.1654(1)
_cell_length_b 9.2304(1)
_cell_length_c 9.2923(1)
_cell_volume 771.899(15)
_computing_cell_refinement 'RIETAN-FP (Izumi and Momma, 2007)'
_computing_data_collection 'DiffracPlus EVA'
_computing_molecular_graphics 'VESTA (Momma and Izumi, 2008)'
_computing_publication_material publeCIF
_computing_structure_refinement 'RIETAN-FP (Izumi and Momma, 2007)'
_diffrn_ambient_temperature 297
_diffrn_detector VANTEC-1
_diffrn_detector_type 1D-PSD
_diffrn_measurement_device_type 'Bruker D8 Advance'
_diffrn_radiation_monochromator Ge(111)-curved
_diffrn_radiation_type 'Cu K\a~1~'
_diffrn_radiation_wavelength 1.540590
_diffrn_source 'X-ray tube'
_diffrn_source_target Cu
_diffrn_source_type tube
_exptl_absorpt_coefficient_mu 6.06
_exptl_absorpt_correction_type cylinder
_exptl_absorpt_process_details '(Ida, 2010)'
_exptl_crystal_density_diffrn 2.0884
_exptl_crystal_density_method 'not measured'
_exptl_crystal_F_000 490.88
_pd_calc_method 'Rietveld Refinement'
_pd_char_colour white
_pd_char_particle_morphology 'rectangular parallelepiped'
_pd_meas_2theta_range_inc 0.0170
_pd_meas_2theta_range_max 100.1076
_pd_meas_2theta_range_min 3.0000
_pd_meas_number_of_points 5576
_pd_meas_scan_method step
_pd_proc_2theta_range_inc 0.0174
_pd_proc_2theta_range_max 100.1076
_pd_proc_2theta_range_min 7.5114
_pd_proc_ls_background_function 'composite background function'
_pd_proc_ls_profile_function 'split pseudo-Voigt function'
_pd_proc_ls_prof_R_factor 0.04297
_pd_proc_ls_prof_wR_expected 0.03489
_pd_proc_ls_prof_wR_factor 0.05714
_pd_spec_mount_mode transmission
_pd_spec_shape cylinder
_pd_spec_size_axial 0.01
_pd_spec_size_equat 0.02
_pd_spec_size_thick 0.05
_refine_diff_density_max 0.0
_refine_diff_density_min 0.0
_refine_ls_extinction_method none
_refine_ls_goodness_of_fit_all 1.6778
_refine_ls_hydrogen_treatment constr
_refine_ls_matrix_type full
_refine_ls_number_constraints 120
_refine_ls_number_parameters 193
_refine_ls_number_restraints 160
_refine_ls_R_factor_all 0.01027
_refine_ls_R_Fsqd_factor 0.01026
_refine_ls_R_I_factor 0.01547
_refine_ls_shift/su_max 0.0
_refine_ls_weighting_details 1/<i>y</i>~i~
_refine_ls_weighting_scheme sigma
_cod_data_source_file c6dt02939f1.cif
_cod_data_source_block single_phase
_cod_depositor_comments
;Adding full bibliography for 7040319.cif.

 Adding full bibliography for 7040319.cif.
;
_cod_original_cell_volume 771.90(2)
_cod_database_code 7040319
_publcif_datablock.id {cc61fa1e-45fc-442a-b2f5-830201ac9724}

_publcif_info_exptl_table_max_cols 4
_publcif_info_exptl_table_use_headnotes n

loop_
_space_group_symop_id
_space_group_symop_operation_xyz
1 x,y,z
2 -x,-y,-z

loop_
_atom_site_label
_atom_site_fract_x
_atom_site_fract_y
_atom_site_fract_z
_atom_site_occupancy
_atom_site_symmetry_multiplicity
_atom_site_Wyckoff_symbol
_atom_site_adp_type
_atom_site_U_iso_or_equiv
_atom_site_type_symbol
P1 0.3126(6) 0.6097(5) 0.6141(6) 1 2 i Uiso 0.0159(6) P
P2 0.8831(6) 0.6441(5) 0.8209(6) 1 2 i Uiso 0.0159(6) P
P3 0.1565(5) 0.1686(5) 0.6386(5) 1 2 i Uiso 0.0159(6) P
Alt1 0.0582(6) 0.8684(6) 0.5927(6) 1 2 i Uiso 0.0159(6) Al
Al2 0.6583(6) 0.6444(6) 0.5720(6) 1 2 i Uiso 0.0159(6) Al
Al3 0.1379(6) 0.4000(6) 0.8413(7) 1 2 i Uiso 0.0159(6) Al
O1 0.476(1) 0.639(1) 0.615(1) 1 2 i Uiso 0.0129(8) O
O2 0.223(1) 0.752(1) 0.589(1) 1 2 i Uiso 0.0129(8) O
O3 0.981(1) 0.770(1) 0.772(1) 1 2 i Uiso 0.0129(8) O
O4 0.155(1) 0.011(1) 0.683(1) 1 2 i Uiso 0.0129(8) O
O5 0.752(1) 0.651(1) 0.731(1) 1 2 i Uiso 0.0129(8) O
O6 0.045(1) 0.232(1) 0.526(1) 1 2 i Uiso 0.0129(8) O
O7 -0.033(1) 0.496(1) 0.818(1) 1 2 i Uiso 0.0129(8) O
O8 0.134(1) 0.238(1) 0.771(1) 1 2 i Uiso 0.0129(8) O
O9 0.273(1) 0.513(1) 0.760(1) 1 2 i Uiso 0.0129(8) O
O10 0.300(1) 0.526(1) 0.482(1) 1 2 i Uiso 0.0129(8) O
O11 0.303(1) 0.213(1) 0.565(1) 1 2 i Uiso 0.0129(8) O
O12 0.826(1) 0.646(1) -0.016(1) 1 2 i Uiso 0.0129(8) O
F1 0.1091(8) -0.0066(8) 0.4181(8) 1 2 i Uiso 0.0129(8) F
Hw1 0.51(2) 0.96(2) 0.31(3) 0.89(4) 2 i Uiso 0.078(9) H
Hw2 0.35(3) -0.01(3) 0.31(4) 0.89(4) 2 i Uiso 0.078(9) H
Ow1 0.431(2) -0.022(2) 0.374(2) 0.89(4) 2 i Uiso 0.078(9) O
Hw3 0.50(7) 0.6(1) 0.2(1) 0.35(4) 2 i Uiso 0.078(9) H
Hw4 0.5(2) 0.8(2) 0.1(2) 0.35(4) 2 i Uiso 0.078(9) H
Ow2 0.439(8) 0.69(1) 0.10(1) 0.35(4) 2 i Uiso 0.078(9) O
C1 0.17(1) 0.849(9) 0.04(1) 0.5 2 i Uiso 0.09499 C
C2 0.24(1) 0.75(1) 0.19(1) 0.5 2 i Uiso 0.09499 C
C3 0.39(1) 0.80(1) 0.206(8) 0.5 2 i Uiso 0.09499 C
C4 0.390(9) -0.05(1) 0.127(9) 0.5 2 i Uiso 0.09499 C
C5 0.53(1) -0.04(1) 0.034(9) 0.5 2 i Uiso 0.09499 C
C6 0.586(7) 0.208(8) 0.086(8) 0.5 2 i Uiso 0.09499 C
C7 0.622(9) 0.352(8) -0.005(9) 0.5 2 i Uiso 0.09499 C
C8 0.73(1) 0.30(1) -0.12(1) 0.5 2 i Uiso 0.09499 C
C9 0.72(1) 0.13(1) -0.094(9) 0.5 2 i Uiso 0.09499 C
H1 0.18(5) 0.06(4) 0.07(5) 0.5 2 i Uiso 0.09499 H
H2 0.39(8) 0.03(6) 0.20(8) 0.5 2 i Uiso 0.09499 H
H3 0.19(6) 0.80(6) -0.05(6) 0.5 2 i Uiso 0.09499 H
H4 0.07(4) 0.88(5) 0.05(5) 0.5 2 i Uiso 0.09499 H
H5 0.18(4) 0.76(5) 0.28(4) 0.5 2 i Uiso 0.09499 H
H6 0.2(1) 0.6(1) 0.2(1) 0.5 2 i Uiso 0.09499 H
H7 0.5(1) 0.7(1) 0.2(1) 0.5 2 i Uiso 0.09499 H
H8 0.41(5) 0.80(6) 0.31(5) 0.5 2 i Uiso 0.09499 H
H9 0.61(5) -0.09(5) 0.10(5) 0.5 2 i Uiso 0.09499 H
H10 0.51(8) 0.91(7) -0.05(8) 0.5 2 i Uiso 0.09499 H
H11 0.67(6) 0.16(4) 0.15(5) 0.5 2 i Uiso 0.09499 H
H12 0.49(5) 0.22(5) 0.14(4) 0.5 2 i Uiso 0.09499 H
H13 0.67(5) 0.41(4) 0.06(4) 0.5 2 i Uiso 0.09499 H
H14 0.54(7) 0.40(6) -0.05(8) 0.5 2 i Uiso 0.09499 H
H15 0.83(5) 0.33(7) -0.10(7) 0.5 2 i Uiso 0.09499 H
H16 0.69(8) 0.3(1) 0.78(8) 0.5 2 i Uiso 0.09499 H
H17 0.73(7) 0.09(8) 0.81(7) 0.5 2 i Uiso 0.09499 H
H18 0.8(1) 0.07(8) -0.0(1) 0.5 2 i Uiso 0.09499 H
N1 0.253(7) -0.012(7) 0.022(8) 0.5 2 i Uiso 0.09499 N
N2 0.568(7) 0.119(8) -0.031(7) 0.5 2 i Uiso 0.09499 N
H19 0.22906 -0.00663 0.35814 1 2 i Uiso 0.06333 H

loop_
_atom_type_symbol
_atom_type_description
_atom_type_scat_dispersion_real
_atom_type_scat_dispersion_imag
_atom_type_scat_source
Al Al3+ 0.2130 0.2455 'International Tables for Crystallography, Vol. C'
O O2- 0.0492 0.0322 'International Tables for Crystallography, Vol. C'
H H 0.0000 0.0000 'International Tables for Crystallography, Vol. C'
O O 0.0492 0.0322 'International Tables for Crystallography, Vol. C'
P P 0.2955 0.4335 'International Tables for Crystallography, Vol. C'
Al Al 0.2130 0.2455 'International Tables for Crystallography, Vol. C'
C C 0.0181 0.0091 'International Tables for Crystallography, Vol. C'
N N 0.0311 0.0180 'International Tables for Crystallography, Vol. C'
F F 0.0727 0.0534 'International Tables for Crystallography, Vol. C'

loop_
_publcif_info_datablock.id
_publcif_info_datablock.publ_exptl
_publcif_info_datablock.publ_geom
_publcif_info_datablock.structure
{851aa5cd-8f17-4547-ab68-1a22cd9a78b6} ? ? ?
{cc61fa1e-45fc-442a-b2f5-830201ac9724} y y y

loop_
_publcif_info_cif.paper_type
E
